data_4127198
loop_
_publ_author_name
'Anguera, Gonzalo'
'Cha, Won-Young'
'Moore, Matthew D.'
'Lee, Juhoon'
'Guo, Shenyi'
'Lynch, Vincent M.'
'Kim, Dongho'
'Sessler, Jonathan L.'

_publ_section_title
;
 Hexadecaphyrin-(1.0.0.0.1.1.0.1.1.0.0.0.1.1.0.1): A Dual Site Ligand That
 Supports Thermal Conformational Changes.
;
_journal_name_full 'Journal of the American Chemical Society'
_journal_paper_doi 10.1021/jacs.7b13024
_journal_year 2018
_chemical_formula_moiety 'C124 H112 N16 O8, Zn'
_chemical_formula_sum 'C124 H112 N16 O8 Zn'
_chemical_formula_weight 2019.66
_space_group_crystal_system triclinic
_space_group_IT_number 2
_space_group_name_Hall '-P 1'
_space_group_name_H-M_alt 'P -1'
_symmetry_space_group_name_Hall '-P 1'
_symmetry_space_group_name_H-M 'P -1'
_atom_sites_solution_hydrogens mixed
_audit_creation_method SHELXL-2016/6
_cell_angle_alpha 82.134(4)
_cell_angle_beta 83.419(4)
_cell_angle_gamma 78.914(5)
_cell_formula_units_Z 2
_cell_length_a 14.615(2)
_cell_length_b 16.759(2)
_cell_length_c 25.592(4)
_cell_measurement_reflns_used 8039
_cell_measurement_temperature 100(2)
_cell_measurement_theta_max 25.1
_cell_measurement_theta_min 2.02
_cell_volume 6068.3(15)
_computing_cell_refinement 'CrysAlisPro V 1.171.38.46, Agilent Technologies'
_computing_data_collection 'CrystalClear (Rigaku Inc., 2008)'
_computing_data_reduction 'CrysAlisPro V 1.171.38.46, Agilent Technologies'
_computing_molecular_graphics 'XP SHELXTL/PC, Siemens Analytical'
_computing_publication_material 'XP SHELXTL/PC, Siemens Analytical'
_computing_structure_refinement 'SHELXL-2016/6 (Sheldrick, 2015)'
_computing_structure_solution
;

Sheldrick. G. M.  (2015) SHELXT. Acta Cryst. A71, 3-8.

;
_diffrn_ambient_temperature 100(2)
_diffrn_measured_fraction_theta_full 0.995
_diffrn_measured_fraction_theta_max 0.995
_diffrn_measurement_device_type 'Rogaku AFC-12 with Saturn 724+ CCD'
_diffrn_measurement_method \w-scans
_diffrn_radiation_type MoK\a
_diffrn_radiation_wavelength 0.71073
_diffrn_reflns_av_R_equivalents 0.1610
_diffrn_reflns_av_unetI/netI 0.2445
_diffrn_reflns_Laue_measured_fraction_full 0.995
_diffrn_reflns_Laue_measured_fraction_max 0.995
_diffrn_reflns_limit_h_max 17
_diffrn_reflns_limit_h_min -17
_diffrn_reflns_limit_k_max 20
_diffrn_reflns_limit_k_min -19
_diffrn_reflns_limit_l_max 30
_diffrn_reflns_limit_l_min -30
_diffrn_reflns_number 63810
_diffrn_reflns_point_group_measured_fraction_full 0.995
_diffrn_reflns_point_group_measured_fraction_max 0.995
_diffrn_reflns_theta_full 25.123
_diffrn_reflns_theta_max 25.123
_diffrn_reflns_theta_min 2.054
_diffrn_source 'sealed fine focus tube'
_exptl_absorpt_coefficient_mu 0.261
_exptl_absorpt_correction_T_max 1.00
_exptl_absorpt_correction_T_min 0.848
_exptl_absorpt_correction_type multi-scan
_exptl_absorpt_process_details
;
CrysAlisPro 1.171.38.46 (Rigaku Oxford Diffraction, 2015)
Empirical absorption correction using spherical harmonics,
 implemented in SCALE3 ABSPACK scaling algorithm.
;
_exptl_crystal_colour black
_exptl_crystal_density_diffrn 1.105
_exptl_crystal_description plate
_exptl_crystal_F_000 2124
_exptl_crystal_size_max 0.180
_exptl_crystal_size_mid 0.170
_exptl_crystal_size_min 0.040
_refine_diff_density_max 0.830
_refine_diff_density_min -0.514
_refine_diff_density_rms 0.071
_refine_ls_extinction_method none
_refine_ls_goodness_of_fit_ref 1.034
_refine_ls_hydrogen_treatment constr
_refine_ls_matrix_type full
_refine_ls_number_parameters 1366
_refine_ls_number_reflns 21577
_refine_ls_number_restraints 903
_refine_ls_restrained_S_all 1.029
_refine_ls_R_factor_all 0.2210
_refine_ls_R_factor_gt 0.1029
_refine_ls_shift/su_max 0.001
_refine_ls_shift/su_mean 0.000
_refine_ls_structure_factor_coef Fsqd
_refine_ls_weighting_details 'w=1/[\s^2^(Fo^2^)+(0.0675P)^2^] where P=(Fo^2^+2Fc^2^)/3'
_refine_ls_weighting_scheme calc
_refine_ls_wR_factor_gt 0.1850
_refine_ls_wR_factor_ref 0.2260
_reflns_Friedel_coverage 0.000
_reflns_number_gt 9163
_reflns_number_total 21577
_reflns_threshold_expression 'I > 2\s(I)'
_cod_data_source_file ja7b13024_si_006.cif
_cod_data_source_block 5_1Zn
_cod_database_code 4127198
_shelx_shelxl_version_number 2016/6
_shelx_space_group_comment
;
The symmetry employed for this shelxl refinement is uniquely defined
by the following loop, which should always be used as a source of
symmetry information in preference to the above space-group names.
They are only intended as comments.
;
_shelx_estimated_absorpt_t_min 0.954
_shelx_estimated_absorpt_t_max 0.990
_platon_squeeze_void_probe_radius 1.20

loop_
_space_group_symop_operation_xyz
'x, y, z'
'-x, -y, -z'

loop_
_atom_site_label
_atom_site_type_symbol
_atom_site_fract_x
_atom_site_fract_y
_atom_site_fract_z
_atom_site_U_iso_or_equiv
_atom_site_adp_type
_atom_site_occupancy
_atom_site_site_symmetry_order
_atom_site_calc_flag
_atom_site_refinement_flags_posn
_atom_site_refinement_flags_adp
_atom_site_refinement_flags_occupancy
_atom_site_disorder_assembly
_atom_site_disorder_group
C1 C 0.1777(5) 0.6120(4) 0.3319(2) 0.0377(17) Uani 1 1 d . U . . .
C2 C 0.0960(5) 0.6127(4) 0.3689(2) 0.0407(18) Uani 1 1 d D U . . .
C3 C 0.0763(5) 0.6878(4) 0.3856(2) 0.0387(18) Uani 1 1 d . U . . .
C4 C 0.1444(5) 0.7342(4) 0.3590(2) 0.0347(17) Uani 1 1 d . U . . .
C5 C 0.1459(5) 0.8143(4) 0.3626(2) 0.0359(17) Uani 1 1 d . U . . .
H5 H 0.102463 0.839095 0.388773 0.043 Uiso 1 1 calc R U . . .
C6 C 0.2038(5) 0.8652(4) 0.3322(2) 0.0359(17) Uani 1 1 d . U . . .
C7 C 0.1886(5) 0.9526(4) 0.3261(2) 0.0459(19) Uani 1 1 d . U . . .
H7 H 0.144736 0.988059 0.346620 0.055 Uiso 1 1 calc R U . . .
C8 C 0.2492(5) 0.9747(4) 0.2850(2) 0.0413(18) Uani 1 1 d . U . . .
H8 H 0.254985 1.029058 0.270793 0.050 Uiso 1 1 calc R U . . .
C9 C 0.3029(5) 0.9012(4) 0.2669(2) 0.0367(17) Uani 1 1 d . U . . .
C10 C 0.3697(5) 0.8955(4) 0.2218(2) 0.0396(18) Uani 1 1 d . U . . .
H10 H 0.380051 0.945421 0.201702 0.047 Uiso 1 1 calc R U . . .
C11 C 0.4199(5) 0.8252(4) 0.2049(2) 0.0319(16) Uani 1 1 d . U . . .
C12 C 0.4936(5) 0.8112(4) 0.1626(2) 0.0405(18) Uani 1 1 d . U . . .
H12 H 0.513205 0.851959 0.136471 0.049 Uiso 1 1 calc R U . . .
C13 C 0.5298(5) 0.7303(4) 0.1666(2) 0.0372(17) Uani 1 1 d . U . . .
H13 H 0.578764 0.703512 0.143885 0.045 Uiso 1 1 calc R U . . .
C14 C 0.4792(5) 0.6929(4) 0.2121(2) 0.0337(17) Uani 1 1 d . U . . .
C15 C 0.4919(4) 0.6153(4) 0.2421(2) 0.0321(16) Uani 1 1 d . U . . .
C16 C 0.5573(4) 0.5429(4) 0.2377(2) 0.0297(16) Uani 1 1 d . U . . .
C17 C 0.5404(4) 0.4895(4) 0.2835(2) 0.0313(16) Uani 1 1 d . U . . .
C18 C 0.4643(4) 0.5326(4) 0.3150(2) 0.0323(16) Uani 1 1 d . U . . .
C19 C 0.4246(4) 0.5099(4) 0.3680(2) 0.0314(16) Uani 1 1 d . U . . .
C20 C 0.3827(4) 0.5559(4) 0.4094(2) 0.0284(16) Uani 1 1 d . U . . .
C21 C 0.3623(4) 0.4984(4) 0.4541(2) 0.0291(16) Uani 1 1 d . U . . .
C22 C 0.3942(4) 0.4211(4) 0.4387(2) 0.0327(16) Uani 1 1 d . U . . .
C23 C 0.3984(5) 0.3396(4) 0.4662(2) 0.0337(17) Uani 1 1 d . U . . .
C24 C 0.3602(4) 0.3144(4) 0.5196(2) 0.0335(17) Uani 1 1 d . U . . .
H24 H 0.321802 0.348620 0.543262 0.040 Uiso 1 1 calc R U . . .
C25 C 0.3897(4) 0.2340(4) 0.5288(2) 0.0353(17) Uani 1 1 d . U . . .
H25 H 0.378162 0.199979 0.560799 0.042 Uiso 1 1 calc R U . . .
C26 C 0.4428(5) 0.2083(4) 0.4808(2) 0.0353(17) Uani 1 1 d . U . . .
C27 C 0.4912(4) 0.1324(4) 0.4732(2) 0.0326(16) Uani 1 1 d . U . . .
H27 H 0.489825 0.090501 0.502159 0.039 Uiso 1 1 calc R U . . .
C28 C 0.5436(4) 0.1107(4) 0.4255(2) 0.0319(16) Uani 1 1 d . U . . .
C29 C 0.6033(4) 0.0375(4) 0.4139(2) 0.0352(17) Uani 1 1 d . U . . .
H29 H 0.616639 -0.010866 0.437970 0.042 Uiso 1 1 calc R U . . .
C30 C 0.6391(4) 0.0480(4) 0.3617(2) 0.0340(17) Uani 1 1 d . U . . .
H30 H 0.682265 0.008552 0.343662 0.041 Uiso 1 1 calc R U . . .
C31 C 0.6011(4) 0.1262(4) 0.3400(2) 0.0325(16) Uani 1 1 d . U . . .
C32 C 0.6054(4) 0.1689(4) 0.2880(2) 0.0338(17) Uani 1 1 d . U . . .
H32 H 0.562448 0.218874 0.282183 0.041 Uiso 1 1 calc R U . . .
C33 C 0.6654(5) 0.1451(4) 0.2453(2) 0.0354(17) Uani 1 1 d . U . . .
C34 C 0.6724(5) 0.1933(4) 0.1933(2) 0.0370(18) Uani 1 1 d . U . . .
C35 C 0.7417(5) 0.1490(4) 0.1633(2) 0.0349(17) Uani 1 1 d . U . . .
C36 C 0.7767(5) 0.0765(4) 0.1988(2) 0.0354(17) Uani 1 1 d . U . . .
C37 C 0.8528(5) 0.0092(4) 0.1861(2) 0.0383(18) Uani 1 1 d . U . . .
C38 C 0.9134(5) -0.0419(4) 0.2239(2) 0.0426(19) Uani 1 1 d . U . . .
C39 C 0.9732(5) -0.0968(4) 0.1964(2) 0.0389(18) Uani 1 1 d . U . . .
C40 C 0.9461(5) -0.0790(4) 0.1415(2) 0.0368(18) Uani 1 1 d . U . . .
C41 C 0.9879(5) -0.1175(4) 0.1000(2) 0.0435(19) Uani 1 1 d . U . . .
H41 H 1.039492 -0.160413 0.106816 0.052 Uiso 1 1 calc R U . . .
C42 C 0.9627(5) -0.1006(4) 0.0467(2) 0.0409(18) Uani 1 1 d . U . . .
C43 C 1.0183(5) -0.1259(4) 0.0009(2) 0.048(2) Uani 1 1 d . U . . .
H43 H 1.077135 -0.161713 -0.000030 0.057 Uiso 1 1 calc R U . . .
C44 C 0.9715(5) -0.0891(4) -0.0418(2) 0.046(2) Uani 1 1 d . U . . .
H44 H 0.992600 -0.094887 -0.077838 0.056 Uiso 1 1 calc R U . . .
C45 C 0.8893(5) -0.0425(4) -0.0241(2) 0.0383(18) Uani 1 1 d . U . . .
C46 C 0.8213(5) 0.0060(4) -0.0549(2) 0.0416(18) Uani 1 1 d . U . . .
H46 H 0.836727 0.010217 -0.092177 0.050 Uiso 1 1 calc R U . . .
C47 C 0.7359(5) 0.0477(4) -0.0383(2) 0.0415(19) Uani 1 1 d . U . . .
C48 C 0.6661(5) 0.0968(4) -0.0697(3) 0.056(2) Uani 1 1 d . U . . .
H48 H 0.672459 0.110151 -0.107033 0.067 Uiso 1 1 calc R U . . .
C49 C 0.5897(5) 0.1208(4) -0.0370(2) 0.056(2) Uani 1 1 d . U . . .
H49 H 0.531613 0.152861 -0.046321 0.067 Uiso 1 1 calc R U . . .
C50 C 0.6158(5) 0.0871(4) 0.0152(2) 0.0404(18) Uani 1 1 d . U . . .
C51 C 0.5554(5) 0.0907(4) 0.0645(2) 0.0342(17) Uani 1 1 d . U . . .
C52 C 0.4643(5) 0.1282(4) 0.0783(2) 0.0311(16) Uani 1 1 d . U . . .
C53 C 0.4470(5) 0.1063(4) 0.1337(2) 0.0331(16) Uani 1 1 d . U . . .
C54 C 0.5279(5) 0.0544(4) 0.1512(2) 0.0329(16) Uani 1 1 d . U . . .
C55 C 0.5483(5) 0.0060(4) 0.2015(2) 0.0351(17) Uani 1 1 d . U . . .
C56 C 0.6111(4) -0.0682(4) 0.2158(2) 0.0309(16) Uani 1 1 d . U . . .
C57 C 0.5870(5) -0.0938(4) 0.2694(2) 0.0318(16) Uani 1 1 d . U . . .
C58 C 0.5132(4) -0.0359(4) 0.2875(2) 0.0296(16) Uani 1 1 d . U . . .
C59 C 0.4566(4) -0.0278(4) 0.3375(2) 0.0306(16) Uani 1 1 d . U . . .
C60 C 0.4463(5) -0.0942(4) 0.3803(2) 0.0402(18) Uani 1 1 d . U . . .
H60 H 0.477579 -0.149622 0.382211 0.048 Uiso 1 1 calc R U . . .
C61 C 0.3821(5) -0.0586(4) 0.4163(2) 0.0365(17) Uani 1 1 d . U . . .
H61 H 0.357678 -0.085463 0.448502 0.044 Uiso 1 1 calc R U . . .
C62 C 0.3570(5) 0.0270(4) 0.3976(2) 0.0333(17) Uani 1 1 d . U . . .
C63 C 0.3013(4) 0.0870(4) 0.4234(2) 0.0369(17) Uani 1 1 d . U . . .
H63 H 0.273045 0.070081 0.457365 0.044 Uiso 1 1 calc R U . . .
C64 C 0.2808(5) 0.1706(4) 0.4057(2) 0.0384(18) Uani 1 1 d . U . . .
C65 C 0.2310(5) 0.2349(4) 0.4311(2) 0.0426(19) Uani 1 1 d . U . . .
H65 H 0.200459 0.230519 0.465968 0.051 Uiso 1 1 calc R U . . .
C66 C 0.2326(4) 0.3069(4) 0.3978(2) 0.0390(18) Uani 1 1 d . U . . .
H66 H 0.203121 0.360217 0.405517 0.047 Uiso 1 1 calc R U . . .
C67 C 0.2848(4) 0.2875(4) 0.3511(2) 0.0333(16) Uani 1 1 d . U . . .
C68 C 0.3092(4) 0.3350(4) 0.3034(2) 0.0346(17) Uani 1 1 d . U . . .
H68 H 0.346241 0.306633 0.276347 0.042 Uiso 1 1 calc R U . . .
C69 C 0.2845(4) 0.4176(4) 0.2926(2) 0.0356(17) Uani 1 1 d . U . . .
C70 C 0.3049(5) 0.4689(4) 0.2425(2) 0.0368(17) Uani 1 1 d . U . . .
C71 C 0.2661(5) 0.5461(4) 0.2492(2) 0.0339(17) Uani 1 1 d . U . . .
C72 C 0.2231(4) 0.5432(4) 0.3043(2) 0.0343(17) Uani 1 1 d . U . . .
C73 C 0.0391(5) 0.5462(4) 0.3822(3) 0.057(2) Uani 1 1 d D U . . .
H73A H -0.002395 0.555325 0.413573 0.069 Uiso 1 1 d R U . A 1
H73B H 0.079355 0.494015 0.388393 0.069 Uiso 1 1 d R U . A 1
H73C H 0.054585 0.508155 0.356363 0.069 Uiso 1 1 d R U . B 2
H73D H -0.026375 0.569014 0.382383 0.069 Uiso 1 1 d R U . B 2
C74 C -0.0176(8) 0.5481(8) 0.3343(4) 0.105(5) Uani 0.7 1 d D U P C 1
H74A H -0.059879 0.600962 0.329164 0.157 Uiso 0.7 1 calc R U P C 1
H74B H -0.054383 0.503983 0.341154 0.157 Uiso 0.7 1 calc R U P C 1
H74C H 0.025439 0.540436 0.302394 0.157 Uiso 0.7 1 calc R U P C 1
C74A C 0.0582(18) 0.5020(13) 0.4357(6) 0.091(10) Uani 0.3 1 d D U P C 2
H74D H 0.124650 0.477226 0.435624 0.137 Uiso 0.3 1 calc R U P C 2
H74E H 0.020106 0.458962 0.444459 0.137 Uiso 0.3 1 calc R U P C 2
H74F H 0.042272 0.540664 0.462219 0.137 Uiso 0.3 1 calc R U P C 2
C75 C -0.0048(5) 0.7226(4) 0.4243(2) 0.052(2) Uani 1 1 d . U . . .
H75A H -0.030484 0.779681 0.410637 0.062 Uiso 1 1 calc R U . . .
H75B H -0.055267 0.690019 0.426889 0.062 Uiso 1 1 calc R U . . .
C76 C 0.0273(6) 0.7208(5) 0.4793(3) 0.087(3) Uani 1 1 d . U . . .
H76A H 0.043250 0.663875 0.495224 0.131 Uiso 1 1 calc R U . . .
H76B H -0.023321 0.750363 0.501671 0.131 Uiso 1 1 calc R U . . .
H76C H 0.082402 0.746978 0.476204 0.131 Uiso 1 1 calc R U . . .
C77 C 0.6300(5) 0.5290(4) 0.1925(2) 0.0397(18) Uani 1 1 d . U . . .
C78 C 0.6070(6) 0.5044(5) 0.1482(3) 0.063(2) Uani 1 1 d . U . . .
H78 H 0.544890 0.496747 0.145777 0.076 Uiso 1 1 calc R U . . .
C79 C 0.6767(7) 0.4902(5) 0.1056(3) 0.073(3) Uani 1 1 d . U . . .
H79 H 0.661691 0.470425 0.075092 0.088 Uiso 1 1 calc R U . . .
C80 C 0.7648(6) 0.5044(5) 0.1076(3) 0.065(2) Uani 1 1 d . U . . .
H80 H 0.810753 0.495839 0.078495 0.078 Uiso 1 1 calc R U . . .
C81 C 0.7863(6) 0.5310(6) 0.1517(3) 0.083(3) Uani 1 1 d . U . . .
H81 H 0.847182 0.541654 0.153775 0.099 Uiso 1 1 calc R U . . .
C82 C 0.7182(6) 0.5423(5) 0.1937(3) 0.071(3) Uani 1 1 d . U . . .
H82 H 0.734002 0.560119 0.224650 0.086 Uiso 1 1 calc R U . . .
C83 C 0.5931(5) 0.4076(4) 0.2964(2) 0.0301(16) Uani 1 1 d . U . . .
C84 C 0.7435(5) 0.3217(4) 0.2877(3) 0.051(2) Uani 1 1 d . U . . .
H84A H 0.710932 0.276726 0.283408 0.061 Uiso 1 1 calc R U . . .
H84B H 0.762737 0.313993 0.324183 0.061 Uiso 1 1 calc R U . . .
C85 C 0.8273(6) 0.3240(6) 0.2474(3) 0.099(3) Uani 1 1 d . U . . .
H85A H 0.806592 0.332551 0.211616 0.148 Uiso 1 1 calc R U . . .
H85B H 0.871172 0.271923 0.252046 0.148 Uiso 1 1 calc R U . . .
H85C H 0.858422 0.368873 0.252317 0.148 Uiso 1 1 calc R U . . .
C86 C 0.3744(4) 0.6441(4) 0.4126(2) 0.0280(16) Uani 1 1 d . U . . .
C87 C 0.3492(5) 0.7442(4) 0.4725(2) 0.0398(18) Uani 1 1 d . U . . .
H87A H 0.301586 0.777560 0.450142 0.048 Uiso 1 1 calc R U . . .
H87B H 0.408148 0.766120 0.464163 0.048 Uiso 1 1 calc R U . . .
C88 C 0.3156(5) 0.7464(4) 0.5307(2) 0.055(2) Uani 1 1 d . U . . .
H88A H 0.256039 0.726683 0.538075 0.082 Uiso 1 1 calc R U . . .
H88B H 0.306893 0.802794 0.539289 0.082 Uiso 1 1 calc R U . . .
H88C H 0.362294 0.711331 0.552320 0.082 Uiso 1 1 calc R U . . .
C89 C 0.3179(4) 0.5143(3) 0.5080(2) 0.0284(16) Uani 1 1 d . U . . .
C90 C 0.3699(5) 0.5019(4) 0.5504(2) 0.0326(16) Uani 1 1 d . U . . .
H90 H 0.435416 0.482425 0.545838 0.039 Uiso 1 1 calc R U . . .
C91 C 0.3274(5) 0.5175(4) 0.6001(2) 0.0366(17) Uani 1 1 d . U . . .
H91 H 0.364636 0.509043 0.629177 0.044 Uiso 1 1 calc R U . . .
C92 C 0.2344(5) 0.5444(4) 0.6082(2) 0.045(2) Uani 1 1 d . U . . .
H92 H 0.206384 0.555036 0.642512 0.054 Uiso 1 1 calc R U . . .
C93 C 0.1807(5) 0.5564(4) 0.5661(3) 0.054(2) Uani 1 1 d . U . . .
H93 H 0.114907 0.574331 0.571249 0.065 Uiso 1 1 calc R U . . .
C94 C 0.2234(5) 0.5419(4) 0.5156(3) 0.047(2) Uani 1 1 d . U . . .
H94 H 0.186483 0.551303 0.486380 0.057 Uiso 1 1 calc R U . . .
C95 C 0.6177(5) 0.2780(4) 0.1771(2) 0.053(2) Uani 1 1 d . U . . .
H95A H 0.589965 0.303282 0.209406 0.063 Uiso 1 1 calc R U . . .
H95B H 0.661478 0.312527 0.157686 0.063 Uiso 1 1 calc R U . . .
C96 C 0.5436(6) 0.2774(5) 0.1440(3) 0.083(3) Uani 1 1 d . U . . .
H96A H 0.567718 0.242037 0.116176 0.125 Uiso 1 1 calc R U . . .
H96B H 0.521472 0.333236 0.127737 0.125 Uiso 1 1 calc R U . . .
H96C H 0.491620 0.256603 0.165717 0.125 Uiso 1 1 calc R U . . .
C97 C 0.7829(5) 0.1748(4) 0.1088(2) 0.046(2) Uani 1 1 d . U . . .
H97A H 0.732689 0.206425 0.087431 0.056 Uiso 1 1 calc R U . . .
H97B H 0.811993 0.125731 0.091291 0.056 Uiso 1 1 calc R U . . .
C98 C 0.8570(6) 0.2277(5) 0.1112(3) 0.074(3) Uani 1 1 d . U . . .
H98A H 0.826626 0.279592 0.124114 0.110 Uiso 1 1 calc R U . . .
H98B H 0.888386 0.238623 0.075675 0.110 Uiso 1 1 calc R U . . .
H98C H 0.903194 0.198539 0.135237 0.110 Uiso 1 1 calc R U . . .
C99 C 0.9172(5) -0.0299(4) 0.2816(2) 0.0458(19) Uani 1 1 d . U . . .
H99A H 0.958965 -0.077434 0.298933 0.055 Uiso 1 1 calc R U . . .
H99B H 0.853836 -0.027375 0.300461 0.055 Uiso 1 1 calc R U . . .
C100 C 0.9533(5) 0.0488(4) 0.2860(3) 0.059(2) Uani 1 1 d . U . . .
H10A H 1.017299 0.045123 0.269058 0.089 Uiso 1 1 calc R U . . .
H10B H 0.952787 0.055789 0.323451 0.089 Uiso 1 1 calc R U . . .
H10C H 0.912696 0.095770 0.268342 0.089 Uiso 1 1 calc R U . . .
C101 C 1.0505(5) -0.1629(4) 0.2149(2) 0.0451(19) Uani 1 1 d . U . . .
H10D H 1.044127 -0.214912 0.202544 0.054 Uiso 1 1 calc R U . . .
H10E H 1.045288 -0.170763 0.254070 0.054 Uiso 1 1 calc R U . . .
C102 C 1.1446(6) -0.1431(5) 0.1947(3) 0.077(3) Uani 1 1 d . U . . .
H10F H 1.152501 -0.140874 0.156022 0.116 Uiso 1 1 calc R U . . .
H10G H 1.193432 -0.185597 0.209994 0.116 Uiso 1 1 calc R U . . .
H10H H 1.149676 -0.089992 0.204913 0.116 Uiso 1 1 calc R U . . .
C103 C 0.4015(5) 0.1789(4) 0.0410(2) 0.0378(18) Uani 1 1 d . U . . .
C104 C 0.3884(6) 0.2633(4) 0.0377(3) 0.060(2) Uani 1 1 d . U . . .
H104 H 0.418251 0.288712 0.060304 0.072 Uiso 1 1 calc R U . . .
C105 C 0.3309(6) 0.3107(5) 0.0009(3) 0.077(3) Uani 1 1 d . U . . .
H105 H 0.323635 0.368712 -0.002501 0.092 Uiso 1 1 calc R U . . .
C106 C 0.2847(6) 0.2742(5) -0.0305(3) 0.066(2) Uani 1 1 d . U . . .
H106 H 0.244482 0.307037 -0.054823 0.079 Uiso 1 1 calc R U . . .
C107 C 0.2967(5) 0.1897(5) -0.0265(3) 0.057(2) Uani 1 1 d . U . . .
H107 H 0.265123 0.164051 -0.048121 0.068 Uiso 1 1 calc R U . . .
C108 C 0.3560(5) 0.1428(4) 0.0097(2) 0.049(2) Uani 1 1 d . U . . .
H108 H 0.364822 0.084735 0.012513 0.058 Uiso 1 1 calc R U . . .
C109 C 0.3590(5) 0.1338(4) 0.1653(3) 0.0386(18) Uani 1 1 d . U . . .
C110 C 0.1969(6) 0.1848(5) 0.1608(3) 0.069(2) Uani 1 1 d . U . . .
H11A H 0.203211 0.223650 0.185516 0.082 Uiso 1 1 calc R U . . .
H11B H 0.167796 0.139982 0.181120 0.082 Uiso 1 1 calc R U . . .
C111 C 0.1387(7) 0.2270(7) 0.1186(4) 0.142(5) Uani 1 1 d . U . . .
H11C H 0.170263 0.268728 0.097324 0.213 Uiso 1 1 calc R U . . .
H11D H 0.078003 0.253217 0.134427 0.213 Uiso 1 1 calc R U . . .
H11E H 0.129136 0.187234 0.095977 0.213 Uiso 1 1 calc R U . . .
C112 C 0.6333(5) -0.1682(4) 0.3014(2) 0.0328(17) Uani 1 1 d . U . . .
C113 C 0.5939(5) -0.2379(4) 0.3107(2) 0.0373(17) Uani 1 1 d . U . . .
H113 H 0.533137 -0.236480 0.300378 0.045 Uiso 1 1 calc R U . . .
C114 C 0.6430(5) -0.3103(4) 0.3350(2) 0.0432(19) Uani 1 1 d . U . . .
H114 H 0.616487 -0.358652 0.340345 0.052 Uiso 1 1 calc R U . . .
C115 C 0.7293(5) -0.3120(4) 0.3514(2) 0.0404(19) Uani 1 1 d . U . . .
H115 H 0.762748 -0.361517 0.367964 0.048 Uiso 1 1 calc R U . . .
C116 C 0.7671(5) -0.2431(4) 0.3440(2) 0.0443(19) Uani 1 1 d . U . . .
H116 H 0.826453 -0.244213 0.356067 0.053 Uiso 1 1 calc R U . . .
C117 C 0.7202(5) -0.1717(4) 0.3191(2) 0.0387(18) Uani 1 1 d . U . . .
H117 H 0.747734 -0.124010 0.313922 0.046 Uiso 1 1 calc R U . . .
C118 C 0.6820(4) -0.1143(4) 0.1798(2) 0.0313(16) Uani 1 1 d . U . . .
C119 C 0.7941(5) -0.2350(4) 0.1729(2) 0.0429(19) Uani 1 1 d . U . . .
H11F H 0.832783 -0.200603 0.148777 0.052 Uiso 1 1 calc R U . . .
H11G H 0.764334 -0.265750 0.151236 0.052 Uiso 1 1 calc R U . . .
C120 C 0.8539(5) -0.2933(4) 0.2107(2) 0.064(2) Uani 1 1 d . U . . .
H12A H 0.885229 -0.262251 0.230689 0.096 Uiso 1 1 calc R U . . .
H12B H 0.900988 -0.330324 0.190790 0.096 Uiso 1 1 calc R U . . .
H12C H 0.814394 -0.325309 0.235298 0.096 Uiso 1 1 calc R U . . .
C121 C 0.3590(5) 0.4352(4) 0.1934(2) 0.047(2) Uani 1 1 d . U . . .
H12D H 0.381925 0.480401 0.169673 0.056 Uiso 1 1 calc R U . . .
H12E H 0.414194 0.394425 0.204105 0.056 Uiso 1 1 calc R U . . .
C122 C 0.2996(5) 0.3952(5) 0.1634(3) 0.065(2) Uani 1 1 d . U . . .
H12F H 0.282861 0.346526 0.185286 0.097 Uiso 1 1 calc R U . . .
H12G H 0.335190 0.379303 0.130443 0.097 Uiso 1 1 calc R U . . .
H12H H 0.242467 0.434097 0.155073 0.097 Uiso 1 1 calc R U . . .
C123 C 0.2579(5) 0.6193(4) 0.2082(2) 0.0430(19) Uani 1 1 d . U . . .
H12I H 0.312498 0.612798 0.181462 0.052 Uiso 1 1 calc R U . . .
H12J H 0.258189 0.668919 0.225235 0.052 Uiso 1 1 calc R U . . .
C124 C 0.1678(5) 0.6301(4) 0.1810(3) 0.056(2) Uani 1 1 d . U . . .
H12K H 0.167875 0.581379 0.163697 0.084 Uiso 1 1 calc R U . . .
H12L H 0.163995 0.678319 0.154383 0.084 Uiso 1 1 calc R U . . .
H12M H 0.113647 0.637487 0.207396 0.084 Uiso 1 1 calc R U . . .
N1 N 0.2072(4) 0.6841(3) 0.32586(18) 0.0354(14) Uani 1 1 d . U . . .
N2 N 0.2754(4) 0.8350(3) 0.29706(17) 0.0313(13) Uani 1 1 d . U . . .
N3 N 0.4125(4) 0.7489(3) 0.23341(17) 0.0332(14) Uani 1 1 d . U . . .
N4 N 0.4349(3) 0.6082(3) 0.28924(17) 0.0282(13) Uani 1 1 d . U . . .
N5 N 0.4304(3) 0.4310(3) 0.38687(16) 0.0280(13) Uani 1 1 d . U . . .
H5N H 0.454563 0.390253 0.368302 0.034 Uiso 1 1 calc R U . . .
N6 N 0.4466(3) 0.2761(3) 0.44284(17) 0.0304(13) Uani 1 1 d . U . . .
N7 N 0.5436(3) 0.1631(3) 0.37984(17) 0.0320(13) Uani 1 1 d . U . . .
H7A H 0.511588 0.213374 0.376271 0.038 Uiso 1 1 calc R U . . .
N8 N 0.7315(4) 0.0745(3) 0.24702(18) 0.0352(14) Uani 1 1 d . U . . .
N9 N 0.8714(4) -0.0119(3) 0.13818(18) 0.0372(14) Uani 1 1 d . U . . .
N10 N 0.8847(4) -0.0509(3) 0.02983(18) 0.0403(15) Uani 1 1 d . U . . .
H10N H 0.837997 -0.027352 0.050581 0.048 Uiso 1 1 calc R U . . .
N11 N 0.7011(4) 0.0450(3) 0.01493(17) 0.0366(14) Uani 1 1 d . U . . .
N12 N 0.5920(4) 0.0473(3) 0.10893(18) 0.0352(14) Uani 1 1 d . U . . .
H12N H 0.649123 0.018846 0.109833 0.042 Uiso 1 1 calc R U . . .
N13 N 0.4935(3) 0.0233(3) 0.24609(18) 0.0323(13) Uani 1 1 d . U . . .
H13N H 0.450156 0.067432 0.248224 0.039 Uiso 1 1 calc R U . . .
N14 N 0.4045(4) 0.0434(3) 0.34699(17) 0.0324(13) Uani 1 1 d . U . . .
N15 N 0.3133(4) 0.2039(3) 0.35693(17) 0.0342(14) Uani 1 1 d . U . . .
H15N H 0.347608 0.175772 0.332729 0.041 Uiso 1 1 calc R U . . .
N16 N 0.2328(4) 0.4683(3) 0.32878(18) 0.0349(14) Uani 1 1 d . U . . .
O1 O 0.5629(3) 0.3495(3) 0.32249(15) 0.0398(12) Uani 1 1 d . U . . .
O2 O 0.6832(3) 0.4008(3) 0.27703(15) 0.0388(12) Uani 1 1 d . U . . .
O3 O 0.3794(3) 0.6987(2) 0.37667(14) 0.0335(11) Uani 1 1 d . U . . .
O4 O 0.3646(3) 0.6586(2) 0.46288(14) 0.0387(12) Uani 1 1 d . U . . .
O5 O 0.3514(3) 0.1406(3) 0.21242(16) 0.0477(13) Uani 1 1 d . U . . .
O6 O 0.2879(4) 0.1521(3) 0.13578(17) 0.0575(14) Uani 1 1 d . U . . .
O7 O 0.7015(3) -0.0931(3) 0.13335(15) 0.0446(13) Uani 1 1 d . U . . .
O8 O 0.7236(3) -0.1846(2) 0.20427(14) 0.0395(12) Uani 1 1 d . U . . .
Zn1 Zn 0.33482(6) 0.71282(5) 0.30060(3) 0.0351(2) Uani 1 1 d . U . . .

loop_
_atom_site_aniso_label
_atom_site_aniso_U_11
_atom_site_aniso_U_22
_atom_site_aniso_U_33
_atom_site_aniso_U_23
_atom_site_aniso_U_13
_atom_site_aniso_U_12
C1 0.046(4) 0.032(4) 0.035(4) -0.001(3) -0.003(3) -0.010(3)
C2 0.039(4) 0.028(4) 0.054(4) 0.003(3) 0.001(3) -0.010(3)
C3 0.037(4) 0.030(4) 0.042(4) 0.004(3) -0.002(3) 0.003(3)
C4 0.042(4) 0.026(4) 0.032(3) 0.000(3) -0.006(3) 0.002(3)
C5 0.051(4) 0.025(4) 0.028(3) -0.003(3) -0.004(3) 0.003(3)
C6 0.049(4) 0.028(4) 0.030(3) 0.002(3) -0.013(3) -0.005(3)
C7 0.058(5) 0.036(4) 0.043(4) 0.002(3) -0.014(4) -0.003(4)
C8 0.056(5) 0.024(4) 0.042(4) 0.004(3) -0.013(3) -0.006(3)
C9 0.043(4) 0.029(4) 0.040(4) 0.004(3) -0.012(3) -0.010(3)
C10 0.051(5) 0.030(4) 0.043(4) 0.005(3) -0.017(3) -0.017(3)
C11 0.043(4) 0.031(4) 0.025(3) 0.006(3) -0.012(3) -0.016(3)
C12 0.049(5) 0.040(4) 0.038(4) 0.006(3) -0.006(3) -0.027(4)
C13 0.051(4) 0.038(4) 0.025(3) 0.005(3) -0.005(3) -0.020(4)
C14 0.047(4) 0.035(4) 0.019(3) 0.006(3) -0.006(3) -0.009(3)
C15 0.037(4) 0.038(4) 0.023(3) 0.004(3) -0.004(3) -0.014(3)
C16 0.031(4) 0.037(4) 0.022(3) -0.001(3) -0.005(3) -0.010(3)
C17 0.042(4) 0.026(4) 0.028(3) -0.002(3) -0.009(3) -0.009(3)
C18 0.045(4) 0.031(4) 0.023(3) 0.002(3) -0.006(3) -0.013(3)
C19 0.037(4) 0.025(4) 0.031(3) 0.004(3) -0.006(3) -0.004(3)
C20 0.040(4) 0.016(3) 0.028(3) 0.003(3) -0.007(3) -0.004(3)
C21 0.031(4) 0.026(4) 0.030(3) -0.009(3) -0.002(3) -0.001(3)
C22 0.040(4) 0.031(4) 0.026(3) 0.000(3) 0.001(3) -0.009(3)
C23 0.049(4) 0.023(4) 0.028(3) 0.003(3) -0.005(3) -0.005(3)
C24 0.042(4) 0.028(4) 0.028(3) 0.004(3) 0.000(3) -0.006(3)
C25 0.051(4) 0.026(4) 0.025(3) 0.003(3) 0.006(3) -0.009(3)
C26 0.048(4) 0.021(4) 0.034(4) -0.001(3) -0.005(3) -0.001(3)
C27 0.040(4) 0.034(4) 0.023(3) 0.001(3) 0.000(3) -0.009(3)
C28 0.042(4) 0.024(4) 0.030(3) -0.004(3) -0.003(3) -0.007(3)
C29 0.046(4) 0.025(4) 0.034(4) 0.002(3) -0.010(3) -0.006(3)
C30 0.045(4) 0.022(4) 0.035(4) -0.006(3) -0.001(3) -0.006(3)
C31 0.043(4) 0.027(4) 0.027(3) -0.005(3) -0.002(3) -0.004(3)
C32 0.037(4) 0.028(4) 0.036(4) -0.009(3) -0.001(3) -0.004(3)
C33 0.037(4) 0.033(4) 0.039(4) -0.011(3) -0.005(3) -0.007(3)
C34 0.051(4) 0.036(4) 0.020(3) -0.002(3) 0.003(3) -0.003(3)
C35 0.052(4) 0.027(4) 0.023(3) 0.001(3) -0.010(3) 0.000(3)
C36 0.040(4) 0.039(4) 0.034(4) -0.014(3) -0.004(3) -0.015(3)
C37 0.042(4) 0.037(4) 0.034(4) -0.006(3) -0.002(3) -0.002(3)
C38 0.051(5) 0.042(4) 0.033(4) -0.003(3) -0.001(3) -0.007(4)
C39 0.049(4) 0.030(4) 0.036(4) -0.008(3) 0.002(3) -0.005(3)
C40 0.039(4) 0.034(4) 0.033(4) -0.009(3) 0.003(3) 0.004(3)
C41 0.049(5) 0.042(4) 0.036(4) -0.003(3) -0.003(3) -0.003(4)
C42 0.047(5) 0.031(4) 0.046(4) -0.013(3) -0.008(3) -0.003(3)
C43 0.045(4) 0.048(4) 0.047(4) -0.023(3) 0.007(4) 0.006(4)
C44 0.053(5) 0.054(5) 0.032(4) -0.010(3) 0.001(3) -0.008(4)
C45 0.049(5) 0.036(4) 0.029(4) -0.004(3) 0.000(3) -0.007(4)
C46 0.051(5) 0.045(4) 0.029(3) 0.002(3) 0.005(3) -0.022(4)
C47 0.053(5) 0.047(4) 0.025(4) -0.006(3) -0.001(3) -0.010(4)
C48 0.066(5) 0.065(5) 0.032(4) -0.001(4) -0.009(4) -0.003(4)
C49 0.058(5) 0.065(5) 0.036(4) -0.001(4) -0.008(4) 0.008(4)
C50 0.055(5) 0.037(4) 0.030(4) 0.002(3) -0.012(3) -0.010(4)
C51 0.054(5) 0.025(4) 0.024(3) 0.004(3) -0.008(3) -0.009(3)
C52 0.050(4) 0.021(4) 0.025(3) 0.000(3) -0.011(3) -0.010(3)
C53 0.041(4) 0.024(4) 0.033(4) 0.004(3) -0.010(3) -0.006(3)
C54 0.048(4) 0.028(4) 0.024(3) -0.001(3) -0.002(3) -0.013(3)
C55 0.043(4) 0.032(4) 0.034(4) -0.009(3) -0.003(3) -0.014(3)
C56 0.041(4) 0.026(4) 0.025(3) -0.002(3) 0.003(3) -0.007(3)
C57 0.046(4) 0.022(4) 0.031(3) -0.002(3) -0.002(3) -0.017(3)
C58 0.039(4) 0.026(4) 0.023(3) 0.004(3) -0.003(3) -0.011(3)
C59 0.042(4) 0.027(4) 0.025(3) -0.002(3) -0.009(3) -0.011(3)
C60 0.048(4) 0.031(4) 0.038(4) -0.003(3) -0.005(3) 0.001(3)
C61 0.048(4) 0.028(4) 0.033(3) -0.001(3) -0.004(3) -0.010(3)
C62 0.049(4) 0.024(4) 0.028(3) 0.002(3) -0.005(3) -0.011(3)
C63 0.045(4) 0.033(4) 0.032(3) -0.006(3) -0.002(3) -0.006(3)
C64 0.048(4) 0.027(4) 0.039(4) -0.004(3) 0.000(3) -0.007(3)
C65 0.055(5) 0.033(4) 0.040(4) -0.014(3) 0.001(3) -0.006(4)
C66 0.046(4) 0.033(4) 0.038(4) -0.005(3) -0.003(3) -0.006(3)
C67 0.042(4) 0.019(4) 0.039(4) 0.001(3) -0.004(3) -0.009(3)
C68 0.040(4) 0.030(4) 0.032(3) -0.001(3) -0.003(3) -0.004(3)
C69 0.038(4) 0.033(4) 0.039(4) -0.006(3) -0.007(3) -0.012(3)
C70 0.039(4) 0.038(4) 0.036(4) -0.003(3) -0.006(3) -0.014(3)
C71 0.051(4) 0.017(4) 0.035(4) 0.003(3) -0.007(3) -0.013(3)
C72 0.034(4) 0.029(4) 0.039(4) 0.000(3) -0.012(3) -0.003(3)
C73 0.047(5) 0.049(5) 0.069(5) -0.007(4) 0.002(4) 0.006(4)
C74 0.073(9) 0.111(11) 0.131(10) -0.009(9) 0.008(8) -0.028(8)
C74A 0.101(18) 0.080(16) 0.075(14) 0.035(13) -0.002(13) -0.007(14)
C75 0.051(5) 0.044(4) 0.055(4) 0.000(3) 0.000(4) -0.004(4)
C76 0.069(6) 0.119(8) 0.057(5) -0.010(5) 0.002(4) 0.019(6)
C77 0.051(5) 0.040(4) 0.027(4) -0.002(3) -0.005(3) -0.005(4)
C78 0.064(5) 0.081(6) 0.046(4) -0.016(4) 0.010(4) -0.022(4)
C79 0.088(6) 0.089(6) 0.051(4) -0.031(4) 0.010(4) -0.028(5)
C80 0.072(6) 0.056(5) 0.058(5) -0.002(4) 0.023(4) -0.010(5)
C81 0.067(6) 0.126(7) 0.054(5) -0.008(5) 0.007(4) -0.027(5)
C82 0.062(5) 0.110(6) 0.050(4) -0.020(4) 0.010(4) -0.038(5)
C83 0.040(4) 0.031(4) 0.020(3) -0.004(3) -0.001(3) -0.009(3)
C84 0.049(5) 0.034(4) 0.069(4) -0.018(4) 0.002(4) -0.004(4)
C85 0.065(7) 0.106(8) 0.113(7) -0.021(6) 0.005(5) 0.015(6)
C86 0.029(4) 0.037(4) 0.018(3) 0.000(3) -0.002(3) -0.007(3)
C87 0.060(5) 0.021(4) 0.033(4) 0.004(3) 0.004(3) -0.005(3)
C88 0.080(6) 0.033(4) 0.052(4) -0.018(3) 0.002(4) -0.006(4)
C89 0.033(4) 0.020(3) 0.028(3) 0.002(3) 0.007(3) -0.004(3)
C90 0.035(4) 0.025(4) 0.038(4) -0.003(3) -0.003(3) -0.006(3)
C91 0.051(5) 0.024(4) 0.036(4) -0.001(3) -0.005(3) -0.011(3)
C92 0.063(5) 0.036(4) 0.030(4) -0.003(3) 0.005(4) 0.002(4)
C93 0.044(5) 0.065(5) 0.044(4) 0.001(4) 0.009(4) -0.001(4)
C94 0.035(4) 0.056(5) 0.045(4) 0.012(3) -0.009(3) -0.005(4)
C95 0.056(5) 0.061(5) 0.034(4) -0.014(3) 0.001(3) 0.009(4)
C96 0.084(7) 0.075(6) 0.095(6) -0.045(5) -0.031(5) 0.014(5)
C97 0.063(5) 0.040(4) 0.029(4) -0.005(3) 0.005(3) 0.005(4)
C98 0.093(7) 0.057(6) 0.070(5) -0.021(4) 0.034(5) -0.026(5)
C99 0.053(5) 0.047(4) 0.039(4) -0.008(3) -0.007(3) -0.008(4)
C100 0.065(6) 0.063(6) 0.056(5) -0.019(4) -0.018(4) -0.013(5)
C101 0.039(4) 0.045(4) 0.048(4) -0.006(3) -0.008(3) 0.004(4)
C102 0.082(7) 0.066(6) 0.087(6) -0.008(5) -0.028(5) -0.009(5)
C103 0.052(5) 0.033(4) 0.029(3) -0.006(3) -0.008(3) -0.005(4)
C104 0.086(6) 0.040(5) 0.060(4) -0.009(4) -0.039(4) -0.005(4)
C105 0.119(7) 0.047(5) 0.072(5) -0.007(4) -0.044(5) -0.012(5)
C106 0.083(6) 0.055(5) 0.059(4) 0.000(4) -0.033(4) 0.003(5)
C107 0.074(5) 0.057(5) 0.047(4) -0.014(4) -0.013(4) -0.018(4)
C108 0.064(5) 0.043(4) 0.040(4) -0.006(3) -0.012(4) -0.011(4)
C109 0.055(5) 0.022(4) 0.039(4) -0.003(3) -0.004(4) -0.006(3)
C110 0.060(5) 0.075(6) 0.062(5) -0.004(4) -0.006(4) 0.007(4)
C111 0.097(8) 0.191(11) 0.150(9) -0.058(8) -0.032(7) -0.016(8)
C112 0.052(5) 0.031(4) 0.016(3) -0.002(3) 0.003(3) -0.012(3)
C113 0.041(4) 0.038(4) 0.032(3) 0.002(3) -0.002(3) -0.009(4)
C114 0.064(5) 0.031(4) 0.035(4) -0.006(3) 0.001(3) -0.011(4)
C115 0.055(5) 0.033(4) 0.027(3) 0.003(3) -0.003(3) 0.002(4)
C116 0.046(5) 0.049(5) 0.035(4) -0.001(3) -0.012(3) -0.001(4)
C117 0.053(5) 0.032(4) 0.031(3) -0.003(3) -0.002(3) -0.010(4)
C118 0.044(4) 0.019(4) 0.032(4) 0.000(3) -0.006(3) -0.009(3)
C119 0.056(5) 0.032(4) 0.034(4) 0.003(3) 0.006(3) -0.001(4)
C120 0.083(6) 0.051(5) 0.047(4) 0.002(4) 0.001(4) 0.009(5)
C121 0.058(5) 0.037(4) 0.044(4) -0.004(3) 0.004(3) -0.009(4)
C122 0.074(6) 0.063(6) 0.062(5) -0.024(4) -0.009(4) -0.012(5)
C123 0.054(5) 0.041(4) 0.034(3) -0.001(3) -0.006(3) -0.009(4)
C124 0.059(5) 0.040(5) 0.068(5) -0.001(4) -0.024(4) 0.000(4)
N1 0.036(3) 0.025(3) 0.047(3) -0.006(3) -0.005(3) -0.007(3)
N2 0.042(4) 0.024(3) 0.027(3) 0.003(2) -0.007(2) -0.006(3)
N3 0.039(3) 0.030(3) 0.028(3) 0.008(2) -0.008(2) -0.005(3)
N4 0.035(3) 0.029(3) 0.024(3) 0.001(2) -0.004(2) -0.016(3)
N5 0.045(3) 0.013(3) 0.024(3) 0.003(2) -0.004(2) -0.005(2)
N6 0.045(4) 0.021(3) 0.026(3) 0.001(2) -0.006(2) -0.008(3)
N7 0.038(3) 0.027(3) 0.029(3) -0.008(2) 0.002(2) -0.001(3)
N8 0.043(4) 0.029(3) 0.033(3) -0.006(2) 0.000(3) -0.008(3)
N9 0.049(4) 0.034(3) 0.027(3) -0.006(2) 0.003(2) -0.007(3)
N10 0.053(4) 0.041(3) 0.027(3) -0.010(2) 0.002(3) -0.006(3)
N11 0.053(4) 0.034(3) 0.022(3) 0.002(2) -0.007(3) -0.007(3)
N12 0.039(3) 0.030(3) 0.035(3) -0.003(2) -0.003(3) -0.003(3)
N13 0.045(4) 0.017(3) 0.035(3) -0.002(2) -0.001(3) -0.008(3)
N14 0.045(4) 0.022(3) 0.030(3) 0.000(2) -0.005(2) -0.006(3)
N15 0.047(4) 0.030(3) 0.026(3) -0.008(2) 0.004(2) -0.010(3)
N16 0.038(3) 0.029(3) 0.039(3) -0.005(3) -0.009(3) -0.006(3)
O1 0.055(3) 0.026(3) 0.037(3) -0.007(2) 0.004(2) -0.005(2)
O2 0.036(3) 0.035(3) 0.046(3) -0.009(2) -0.002(2) -0.004(2)
O3 0.055(3) 0.028(3) 0.017(2) 0.0042(19) -0.0066(19) -0.009(2)
O4 0.065(3) 0.022(3) 0.028(2) -0.0012(19) -0.001(2) -0.010(2)
O5 0.065(4) 0.034(3) 0.034(3) 0.004(2) 0.006(2) 0.003(3)
O6 0.048(3) 0.076(4) 0.049(3) -0.014(3) -0.006(3) -0.006(3)
O7 0.062(3) 0.039(3) 0.025(2) 0.005(2) 0.005(2) 0.000(3)
O8 0.056(3) 0.027(3) 0.030(2) 0.006(2) 0.001(2) -0.002(2)
Zn1 0.0468(6) 0.0271(5) 0.0314(4) 0.0011(3) -0.0065(4) -0.0085(4)

loop_
_atom_type_symbol
_atom_type_description
_atom_type_scat_dispersion_real
_atom_type_scat_dispersion_imag
_atom_type_scat_source
C C 0.0033 0.0016 'International Tables Vol C Tables 4.2.6.8 and 6.1.1.4'
H H 0.0000 0.0000 'International Tables Vol C Tables 4.2.6.8 and 6.1.1.4'
N N 0.0061 0.0033 'International Tables Vol C Tables 4.2.6.8 and 6.1.1.4'
O O 0.0106 0.0060 'International Tables Vol C Tables 4.2.6.8 and 6.1.1.4'
Zn Zn 0.2839 1.4301 'International Tables Vol C Tables 4.2.6.8 and 6.1.1.4'

loop_
_geom_angle_atom_site_label_1
_geom_angle_atom_site_label_2
_geom_angle_atom_site_label_3
_geom_angle
N1 C1 C2 111.3(6)
N1 C1 C72 123.7(6)
C2 C1 C72 125.0(6)
C3 C2 C1 106.4(6)
C3 C2 C73 126.9(7)
C1 C2 C73 126.4(6)
C2 C3 C4 107.9(6)
C2 C3 C75 128.6(7)
C4 C3 C75 123.5(6)
C5 C4 N1 125.3(6)
C5 C4 C3 126.3(6)
N1 C4 C3 108.4(6)
C4 C5 C6 128.2(6)
C4 C5 H5 115.9
C6 C5 H5 115.9
N2 C6 C5 121.7(6)
N2 C6 C7 110.4(6)
C5 C6 C7 127.0(6)
C8 C7 C6 106.1(6)
C8 C7 H7 127.0
C6 C7 H7 127.0
C7 C8 C9 107.6(6)
C7 C8 H8 126.2
C9 C8 H8 126.2
N2 C9 C10 123.6(6)
N2 C9 C8 109.5(6)
C10 C9 C8 126.7(6)
C11 C10 C9 126.1(6)
C11 C10 H10 117.0
C9 C10 H10 117.0
C10 C11 N3 121.1(6)
C10 C11 C12 131.5(6)
N3 C11 C12 107.1(5)
C13 C12 C11 108.4(6)
C13 C12 H12 125.8
C11 C12 H12 125.8
C12 C13 C14 106.2(6)
C12 C13 H13 126.9
C14 C13 H13 126.9
N3 C14 C15 114.4(5)
N3 C14 C13 110.5(5)
C15 C14 C13 134.5(6)
N4 C15 C16 110.1(5)
N4 C15 C14 115.9(6)
C16 C15 C14 133.6(6)
C15 C16 C17 106.6(5)
C15 C16 C77 124.9(5)
C17 C16 C77 128.5(6)
C16 C17 C18 106.5(5)
C16 C17 C83 125.7(6)
C18 C17 C83 127.7(5)
N4 C18 C17 109.6(5)
N4 C18 C19 120.3(5)
C17 C18 C19 129.9(5)
N5 C19 C20 107.3(5)
N5 C19 C18 119.9(5)
C20 C19 C18 132.7(6)
C19 C20 C21 106.8(5)
C19 C20 C86 129.2(5)
C21 C20 C86 123.2(5)
C22 C21 C20 106.6(5)
C22 C21 C89 124.3(5)
C20 C21 C89 129.0(5)
N5 C22 C21 107.5(5)
N5 C22 C23 119.3(5)
C21 C22 C23 133.2(6)
N6 C23 C22 119.3(5)
N6 C23 C24 111.8(5)
C22 C23 C24 128.8(6)
C25 C24 C23 106.3(5)
C25 C24 H24 126.8
C23 C24 H24 126.8
C24 C25 C26 107.0(5)
C24 C25 H25 126.5
C26 C25 H25 126.5
C27 C26 N6 122.4(6)
C27 C26 C25 127.5(6)
N6 C26 C25 109.8(5)
C26 C27 C28 125.3(6)
C26 C27 H27 117.4
C28 C27 H27 117.4
N7 C28 C29 106.3(5)
N7 C28 C27 122.8(5)
C29 C28 C27 130.9(6)
C30 C29 C28 108.3(5)
C30 C29 H29 125.9
C28 C29 H29 125.9
C29 C30 C31 108.1(5)
C29 C30 H30 126.0
C31 C30 H30 126.0
N7 C31 C30 106.9(5)
N7 C31 C32 119.0(5)
C30 C31 C32 133.9(6)
C33 C32 C31 126.5(6)
C33 C32 H32 116.7
C31 C32 H32 116.7
C32 C33 N8 124.0(6)
C32 C33 C34 125.1(6)
N8 C33 C34 110.8(5)
C35 C34 C33 106.2(5)
C35 C34 C95 126.8(5)
C33 C34 C95 126.8(5)
C34 C35 C36 104.8(5)
C34 C35 C97 127.5(5)
C36 C35 C97 127.1(6)
N8 C36 C35 113.4(5)
N8 C36 C37 119.7(6)
C35 C36 C37 126.9(6)
N9 C37 C38 113.0(6)
N9 C37 C36 121.5(6)
C38 C37 C36 125.5(6)
C39 C38 C37 106.7(5)
C39 C38 C99 125.9(6)
C37 C38 C99 127.0(6)
C38 C39 C40 105.2(5)
C38 C39 C101 129.8(6)
C40 C39 C101 125.0(5)
C41 C40 N9 124.3(6)
C41 C40 C39 126.1(6)
N9 C40 C39 109.5(5)
C40 C41 C42 126.6(6)
C40 C41 H41 116.7
C42 C41 H41 116.7
N10 C42 C43 106.5(5)
N10 C42 C41 126.4(6)
C43 C42 C41 126.8(6)
C44 C43 C42 107.2(6)
C44 C43 H43 126.4
C42 C43 H43 126.4
C45 C44 C43 108.7(6)
C45 C44 H44 125.6
C43 C44 H44 125.6
N10 C45 C44 107.6(6)
N10 C45 C46 125.3(6)
C44 C45 C46 127.2(6)
C47 C46 C45 128.3(6)
C47 C46 H46 115.9
C45 C46 H46 115.9
C46 C47 N11 122.9(6)
C46 C47 C48 128.4(6)
N11 C47 C48 108.6(6)
C49 C48 C47 108.1(6)
C49 C48 H48 125.9
C47 C48 H48 125.9
C48 C49 C50 104.6(6)
C48 C49 H49 127.7
C50 C49 H49 127.7
N11 C50 C49 113.1(6)
N11 C50 C51 120.2(5)
C49 C50 C51 126.5(6)
N12 C51 C52 108.6(5)
N12 C51 C50 116.7(6)
C52 C51 C50 134.7(6)
C51 C52 C53 106.1(5)
C51 C52 C103 124.6(5)
C53 C52 C103 129.2(6)
C54 C53 C52 107.5(6)
C54 C53 C109 127.9(5)
C52 C53 C109 124.6(6)
N12 C54 C53 107.4(5)
N12 C54 C55 119.6(6)
C53 C54 C55 132.7(6)
N13 C55 C56 106.0(5)
N13 C55 C54 120.1(6)
C56 C55 C54 133.4(5)
C57 C56 C55 107.2(5)
C57 C56 C118 126.0(5)
C55 C56 C118 126.5(5)
C58 C57 C56 107.6(5)
C58 C57 C112 126.0(5)
C56 C57 C112 126.4(5)
N13 C58 C57 107.3(5)
N13 C58 C59 118.2(5)
C57 C58 C59 134.5(5)
N14 C59 C58 120.5(5)
N14 C59 C60 113.5(5)
C58 C59 C60 125.9(6)
C61 C60 C59 104.2(5)
C61 C60 H60 127.9
C59 C60 H60 127.9
C60 C61 C62 108.4(5)
C60 C61 H61 125.8
C62 C61 H61 125.8
C63 C62 N14 122.4(5)
C63 C62 C61 128.1(5)
N14 C62 C61 109.3(5)
C62 C63 C64 127.6(6)
C62 C63 H63 116.2
C64 C63 H63 116.2
N15 C64 C65 106.4(6)
N15 C64 C63 123.1(6)
C65 C64 C63 130.5(6)
C64 C65 C66 109.0(6)
C64 C65 H65 125.5
C66 C65 H65 125.5
C65 C66 C67 107.7(6)
C65 C66 H66 126.1
C67 C66 H66 126.1
N15 C67 C66 106.6(5)
N15 C67 C68 120.4(5)
C66 C67 C68 133.0(6)
C69 C68 C67 126.0(6)
C69 C68 H68 117.0
C67 C68 H68 117.0
C68 C69 N16 123.9(5)
C68 C69 C70 127.6(6)
N16 C69 C70 108.5(5)
C71 C70 C69 107.4(5)
C71 C70 C121 128.8(6)
C69 C70 C121 123.8(6)
C70 C71 C72 105.5(5)
C70 C71 C123 127.8(6)
C72 C71 C123 126.4(6)
N16 C72 C1 120.6(6)
N16 C72 C71 112.4(5)
C1 C72 C71 127.0(6)
C74A C73 C2 109.8(9)
C2 C73 C74 107.2(6)
C2 C73 H73A 110.3
C74 C73 H73A 110.3
C2 C73 H73B 110.2
C74 C73 H73B 110.3
H73A C73 H73B 108.6
C74A C73 H73C 109.3
C2 C73 H73C 110.1
C74A C73 H73D 109.0
C2 C73 H73D 110.2
H73C C73 H73D 108.4
C73 C74 H74A 109.5
C73 C74 H74B 109.5
H74A C74 H74B 109.5
C73 C74 H74C 109.5
H74A C74 H74C 109.5
H74B C74 H74C 109.5
C73 C74A H74D 109.5
C73 C74A H74E 109.5
H74D C74A H74E 109.5
C73 C74A H74F 109.5
H74D C74A H74F 109.5
H74E C74A H74F 109.5
C76 C75 C3 111.3(6)
C76 C75 H75A 109.4
C3 C75 H75A 109.4
C76 C75 H75B 109.4
C3 C75 H75B 109.4
H75A C75 H75B 108.0
C75 C76 H76A 109.5
C75 C76 H76B 109.5
H76A C76 H76B 109.5
C75 C76 H76C 109.5
H76A C76 H76C 109.5
H76B C76 H76C 109.5
C82 C77 C78 118.8(7)
C82 C77 C16 121.9(6)
C78 C77 C16 119.3(7)
C77 C78 C79 119.1(8)
C77 C78 H78 120.4
C79 C78 H78 120.4
C80 C79 C78 121.0(8)
C80 C79 H79 119.5
C78 C79 H79 119.5
C81 C80 C79 119.1(8)
C81 C80 H80 120.4
C79 C80 H80 120.4
C80 C81 C82 119.2(9)
C80 C81 H81 120.4
C82 C81 H81 120.4
C77 C82 C81 122.7(8)
C77 C82 H82 118.7
C81 C82 H82 118.7
O1 C83 O2 121.3(6)
O1 C83 C17 126.5(6)
O2 C83 C17 112.2(6)
O2 C84 C85 104.8(6)
O2 C84 H84A 110.8
C85 C84 H84A 110.8
O2 C84 H84B 110.8
C85 C84 H84B 110.8
H84A C84 H84B 108.9
C84 C85 H85A 109.5
C84 C85 H85B 109.5
H85A C85 H85B 109.5
C84 C85 H85C 109.5
H85A C85 H85C 109.5
H85B C85 H85C 109.5
O3 C86 O4 121.3(6)
O3 C86 C20 128.3(5)
O4 C86 C20 110.3(5)
O4 C87 C88 106.7(5)
O4 C87 H87A 110.4
C88 C87 H87A 110.4
O4 C87 H87B 110.4
C88 C87 H87B 110.4
H87A C87 H87B 108.6
C87 C88 H88A 109.5
C87 C88 H88B 109.5
H88A C88 H88B 109.5
C87 C88 H88C 109.5
H88A C88 H88C 109.5
H88B C88 H88C 109.5
C90 C89 C94 118.8(5)
C90 C89 C21 121.2(6)
C94 C89 C21 120.0(6)
C89 C90 C91 120.3(6)
C89 C90 H90 119.8
C91 C90 H90 119.8
C92 C91 C90 121.4(6)
C92 C91 H91 119.3
C90 C91 H91 119.3
C91 C92 C93 119.1(6)
C91 C92 H92 120.4
C93 C92 H92 120.4
C92 C93 C94 119.7(7)
C92 C93 H93 120.2
C94 C93 H93 120.2
C89 C94 C93 120.6(6)
C89 C94 H94 119.7
C93 C94 H94 119.7
C96 C95 C34 113.3(7)
C96 C95 H95A 108.9
C34 C95 H95A 108.9
C96 C95 H95B 108.9
C34 C95 H95B 108.9
H95A C95 H95B 107.7
C95 C96 H96A 109.5
C95 C96 H96B 109.5
H96A C96 H96B 109.5
C95 C96 H96C 109.5
H96A C96 H96C 109.5
H96B C96 H96C 109.5
C35 C97 C98 110.6(5)
C35 C97 H97A 109.5
C98 C97 H97A 109.5
C35 C97 H97B 109.5
C98 C97 H97B 109.5
H97A C97 H97B 108.1
C97 C98 H98A 109.5
C97 C98 H98B 109.5
H98A C98 H98B 109.5
C97 C98 H98C 109.5
H98A C98 H98C 109.5
H98B C98 H98C 109.5
C38 C99 C100 111.4(5)
C38 C99 H99A 109.4
C100 C99 H99A 109.4
C38 C99 H99B 109.4
C100 C99 H99B 109.4
H99A C99 H99B 108.0
C99 C100 H10A 109.5
C99 C100 H10B 109.5
H10A C100 H10B 109.5
C99 C100 H10C 109.5
H10A C100 H10C 109.5
H10B C100 H10C 109.5
C39 C101 C102 111.8(6)
C39 C101 H10D 109.3
C102 C101 H10D 109.3
C39 C101 H10E 109.3
C102 C101 H10E 109.3
H10D C101 H10E 107.9
C101 C102 H10F 109.5
C101 C102 H10G 109.5
H10F C102 H10G 109.5
C101 C102 H10H 109.5
H10F C102 H10H 109.5
H10G C102 H10H 109.5
C108 C103 C104 120.1(6)
C108 C103 C52 120.0(6)
C104 C103 C52 119.9(6)
C103 C104 C105 119.3(7)
C103 C104 H104 120.3
C105 C104 H104 120.3
C106 C105 C104 120.5(8)
C106 C105 H105 119.7
C104 C105 H105 119.7
C105 C106 C107 120.1(7)
C105 C106 H106 120.0
C107 C106 H106 120.0
C106 C107 C108 118.9(7)
C106 C107 H107 120.5
C108 C107 H107 120.5
C103 C108 C107 121.1(7)
C103 C108 H108 119.5
C107 C108 H108 119.5
O5 C109 O6 123.5(6)
O5 C109 C53 125.2(7)
O6 C109 C53 111.2(6)
O6 C110 C111 107.4(7)
O6 C110 H11A 110.2
C111 C110 H11A 110.2
O6 C110 H11B 110.2
C111 C110 H11B 110.2
H11A C110 H11B 108.5
C110 C111 H11C 109.5
C110 C111 H11D 109.5
H11C C111 H11D 109.5
C110 C111 H11E 109.5
H11C C111 H11E 109.5
H11D C111 H11E 109.5
C113 C112 C117 118.2(6)
C113 C112 C57 120.5(6)
C117 C112 C57 121.1(6)
C112 C113 C114 120.2(7)
C112 C113 H113 119.9
C114 C113 H113 119.9
C115 C114 C113 120.1(7)
C115 C114 H114 120.0
C113 C114 H114 120.0
C116 C115 C114 120.0(6)
C116 C115 H115 120.0
C114 C115 H115 120.0
C115 C116 C117 120.4(7)
C115 C116 H116 119.8
C117 C116 H116 119.8
C116 C117 C112 121.1(7)
C116 C117 H117 119.5
C112 C117 H117 119.5
O7 C118 O8 122.1(6)
O7 C118 C56 126.1(5)
O8 C118 C56 111.9(5)
O8 C119 C120 107.2(5)
O8 C119 H11F 110.3
C120 C119 H11F 110.3
O8 C119 H11G 110.3
C120 C119 H11G 110.3
H11F C119 H11G 108.5
C119 C120 H12A 109.5
C119 C120 H12B 109.5
H12A C120 H12B 109.5
C119 C120 H12C 109.5
H12A C120 H12C 109.5
H12B C120 H12C 109.5
C122 C121 C70 112.3(6)
C122 C121 H12D 109.1
C70 C121 H12D 109.1
C122 C121 H12E 109.1
C70 C121 H12E 109.1
H12D C121 H12E 107.9
C121 C122 H12F 109.5
C121 C122 H12G 109.5
H12F C122 H12G 109.5
C121 C122 H12H 109.5
H12F C122 H12H 109.5
H12G C122 H12H 109.5
C71 C123 C124 111.0(6)
C71 C123 H12I 109.4
C124 C123 H12I 109.4
C71 C123 H12J 109.4
C124 C123 H12J 109.4
H12I C123 H12J 108.0
C123 C124 H12K 109.5
C123 C124 H12L 109.5
H12K C124 H12L 109.5
C123 C124 H12M 109.5
H12K C124 H12M 109.5
H12L C124 H12M 109.5
C1 N1 C4 106.1(5)
C1 N1 Zn1 130.8(4)
C4 N1 Zn1 119.5(4)
C9 N2 C6 106.3(5)
C9 N2 Zn1 130.1(4)
C6 N2 Zn1 123.0(4)
C14 N3 C11 107.7(5)
C14 N3 Zn1 118.4(4)
C11 N3 Zn1 133.6(4)
C18 N4 C15 107.1(5)
C18 N4 Zn1 139.1(4)
C15 N4 Zn1 113.8(4)
C19 N5 C22 111.8(5)
C19 N5 H5N 124.1
C22 N5 H5N 124.1
C23 N6 C26 105.0(5)
C28 N7 C31 110.4(5)
C28 N7 H7A 124.8
C31 N7 H7A 124.8
C36 N8 C33 104.8(5)
C37 N9 C40 105.5(5)
C42 N10 C45 109.9(5)
C42 N10 H10N 125.0
C45 N10 H10N 125.0
C50 N11 C47 105.5(5)
C54 N12 C51 110.3(5)
C54 N12 H12N 124.8
C51 N12 H12N 124.8
C55 N13 C58 111.9(5)
C55 N13 H13N 124.0
C58 N13 H13N 124.0
C59 N14 C62 104.5(5)
C64 N15 C67 110.3(5)
C64 N15 H15N 124.8
C67 N15 H15N 124.8
C72 N16 C69 106.2(5)
C83 O2 C84 117.4(5)
C86 O3 Zn1 129.9(4)
C86 O4 C87 116.7(4)
C109 O6 C110 117.6(5)
C118 O8 C119 116.8(4)
N1 Zn1 N3 141.36(19)
N1 Zn1 N2 89.1(2)
N3 Zn1 N2 84.2(2)
N1 Zn1 N4 111.4(2)
N3 Zn1 N4 77.08(19)
N2 Zn1 N4 159.0(2)
N1 Zn1 O3 94.53(18)
N3 Zn1 O3 124.06(19)
N2 Zn1 O3 97.78(16)
N4 Zn1 O3 85.25(16)

loop_
_geom_bond_atom_site_label_1
_geom_bond_atom_site_label_2
_geom_bond_distance
C1 N1 1.343(7)
C1 C2 1.436(8)
C1 C72 1.446(8)
C2 C3 1.354(8)
C2 C73 1.495(9)
C3 C4 1.434(9)
C3 C75 1.531(8)
C4 C5 1.363(8)
C4 N1 1.410(7)
C5 C6 1.411(8)
C5 H5 0.9500
C6 N2 1.365(7)
C6 C7 1.429(8)
C7 C8 1.353(8)
C7 H7 0.9500
C8 C9 1.431(8)
C8 H8 0.9500
C9 N2 1.362(7)
C9 C10 1.424(8)
C10 C11 1.359(8)
C10 H10 0.9500
C11 N3 1.398(7)
C11 C12 1.447(8)
C12 C13 1.352(8)
C12 H12 0.9500
C13 C14 1.443(8)
C13 H13 0.9500
C14 N3 1.340(7)
C14 C15 1.407(8)
C15 N4 1.391(7)
C15 C16 1.401(8)
C16 C17 1.404(7)
C16 C77 1.490(8)
C17 C18 1.432(8)
C17 C83 1.453(8)
C18 N4 1.361(7)
C18 C19 1.445(7)
C19 N5 1.334(7)
C19 C20 1.409(7)
C20 C21 1.435(7)
C20 C86 1.472(8)
C21 C22 1.384(8)
C21 C89 1.490(7)
C22 N5 1.371(6)
C22 C23 1.442(8)
C23 N6 1.332(7)
C23 C24 1.456(7)
C24 C25 1.330(7)
C24 H24 0.9500
C25 C26 1.447(7)
C25 H25 0.9500
C26 C27 1.360(7)
C26 N6 1.395(7)
C27 C28 1.416(7)
C27 H27 0.9500
C28 N7 1.363(7)
C28 C29 1.409(7)
C29 C30 1.380(7)
C29 H29 0.9500
C30 C31 1.388(7)
C30 H30 0.9500
C31 N7 1.380(7)
C31 C32 1.423(7)
C32 C33 1.373(7)
C32 H32 0.9500
C33 N8 1.376(7)
C33 C34 1.464(8)
C34 C35 1.362(8)
C34 C95 1.519(8)
C35 C36 1.458(8)
C35 C97 1.496(8)
C36 N8 1.331(7)
C36 C37 1.466(8)
C37 N9 1.307(7)
C37 C38 1.459(8)
C38 C39 1.354(8)
C38 C99 1.528(8)
C39 C40 1.480(8)
C39 C101 1.492(8)
C40 C41 1.342(7)
C40 N9 1.410(7)
C41 C42 1.431(8)
C41 H41 0.9500
C42 N10 1.352(7)
C42 C43 1.414(8)
C43 C44 1.366(8)
C43 H43 0.9500
C44 C45 1.367(8)
C44 H44 0.9500
C45 N10 1.364(7)
C45 C46 1.401(8)
C46 C47 1.360(8)
C46 H46 0.9500
C47 N11 1.397(7)
C47 C48 1.431(8)
C48 C49 1.345(8)
C48 H48 0.9500
C49 C50 1.441(8)
C49 H49 0.9500
C50 N11 1.309(7)
C50 C51 1.457(8)
C51 N12 1.368(7)
C51 C52 1.387(8)
C52 C53 1.422(7)
C52 C103 1.468(8)
C53 C54 1.404(8)
C53 C109 1.469(8)
C54 N12 1.349(7)
C54 C55 1.455(8)
C55 N13 1.348(7)
C55 C56 1.427(8)
C56 C57 1.406(7)
C56 C118 1.478(8)
C57 C58 1.387(8)
C57 C112 1.485(8)
C58 N13 1.365(6)
C58 C59 1.449(8)
C59 N14 1.323(7)
C59 C60 1.468(8)
C60 C61 1.350(7)
C60 H60 0.9500
C61 C62 1.440(8)
C61 H61 0.9500
C62 C63 1.362(7)
C62 N14 1.415(7)
C63 C64 1.397(8)
C63 H63 0.9500
C64 N15 1.368(7)
C64 C65 1.377(8)
C65 C66 1.382(8)
C65 H65 0.9500
C66 C67 1.385(8)
C66 H66 0.9500
C67 N15 1.376(7)
C67 C68 1.413(8)
C68 C69 1.360(8)
C68 H68 0.9500
C69 N16 1.399(7)
C69 C70 1.475(8)
C70 C71 1.334(8)
C70 C121 1.523(8)
C71 C72 1.475(8)
C71 C123 1.496(8)
C72 N16 1.313(7)
C73 C74A 1.494(9)
C73 C74 1.551(8)
C73 H73A 0.9600
C73 H73B 0.9599
C73 H73C 0.9601
C73 H73D 0.9600
C74 H74A 0.9800
C74 H74B 0.9800
C74 H74C 0.9800
C74A H74D 0.9800
C74A H74E 0.9800
C74A H74F 0.9800
C75 C76 1.528(9)
C75 H75A 0.9900
C75 H75B 0.9900
C76 H76A 0.9800
C76 H76B 0.9800
C76 H76C 0.9800
C77 C82 1.353(9)
C77 C78 1.356(9)
C78 C79 1.417(9)
C78 H78 0.9500
C79 C80 1.363(10)
C79 H79 0.9500
C80 C81 1.358(10)
C80 H80 0.9500
C81 C82 1.386(9)
C81 H81 0.9500
C82 H82 0.9500
C83 O1 1.228(7)
C83 O2 1.343(7)
C84 O2 1.454(7)
C84 C85 1.512(9)
C84 H84A 0.9900
C84 H84B 0.9900
C85 H85A 0.9800
C85 H85B 0.9800
C85 H85C 0.9800
C86 O3 1.212(6)
C86 O4 1.329(6)
C87 O4 1.459(6)
C87 C88 1.517(7)
C87 H87A 0.9900
C87 H87B 0.9900
C88 H88A 0.9800
C88 H88B 0.9800
C88 H88C 0.9800
C89 C90 1.365(8)
C89 C94 1.371(8)
C90 C91 1.385(8)
C90 H90 0.9500
C91 C92 1.349(8)
C91 H91 0.9500
C92 C93 1.376(9)
C92 H92 0.9500
C93 C94 1.400(8)
C93 H93 0.9500
C94 H94 0.9500
C95 C96 1.452(9)
C95 H95A 0.9900
C95 H95B 0.9900
C96 H96A 0.9800
C96 H96B 0.9800
C96 H96C 0.9800
C97 C98 1.536(9)
C97 H97A 0.9900
C97 H97B 0.9900
C98 H98A 0.9800
C98 H98B 0.9800
C98 H98C 0.9800
C99 C100 1.533(9)
C99 H99A 0.9900
C99 H99B 0.9900
C100 H10A 0.9800
C100 H10B 0.9800
C100 H10C 0.9800
C101 C102 1.495(9)
C101 H10D 0.9900
C101 H10E 0.9900
C102 H10F 0.9800
C102 H10G 0.9800
C102 H10H 0.9800
C103 C108 1.365(8)
C103 C104 1.382(8)
C104 C105 1.394(9)
C104 H104 0.9500
C105 C106 1.376(10)
C105 H105 0.9500
C106 C107 1.384(9)
C106 H106 0.9500
C107 C108 1.397(9)
C107 H107 0.9500
C108 H108 0.9500
C109 O5 1.217(7)
C109 O6 1.318(7)
C110 O6 1.450(8)
C110 C111 1.469(11)
C110 H11A 0.9900
C110 H11B 0.9900
C111 H11C 0.9800
C111 H11D 0.9800
C111 H11E 0.9800
C112 C113 1.380(8)
C112 C117 1.384(8)
C113 C114 1.392(8)
C113 H113 0.9500
C114 C115 1.368(9)
C114 H114 0.9500
C115 C116 1.355(9)
C115 H115 0.9500
C116 C117 1.372(8)
C116 H116 0.9500
C117 H117 0.9500
C118 O7 1.211(6)
C118 O8 1.326(6)
C119 O8 1.444(6)
C119 C120 1.504(8)
C119 H11F 0.9900
C119 H11G 0.9900
C120 H12A 0.9800
C120 H12B 0.9800
C120 H12C 0.9800
C121 C122 1.520(9)
C121 H12D 0.9900
C121 H12E 0.9900
C122 H12F 0.9800
C122 H12G 0.9800
C122 H12H 0.9800
C123 C124 1.530(8)
C123 H12I 0.9900
C123 H12J 0.9900
C124 H12K 0.9800
C124 H12L 0.9800
C124 H12M 0.9800
N1 Zn1 2.027(5)
N2 Zn1 2.059(5)
N3 Zn1 2.036(5)
N4 Zn1 2.086(5)
N5 H5N 0.8800
N7 H7A 0.8800
N10 H10N 0.8800
N12 H12N 0.8800
N13 H13N 0.8800
N15 H15N 0.8800
O3 Zn1 2.092(4)

loop_
_geom_torsion_atom_site_label_1
_geom_torsion_atom_site_label_2
_geom_torsion_atom_site_label_3
_geom_torsion_atom_site_label_4
_geom_torsion
N1 C1 C2 C3 0.0(8)
C72 C1 C2 C3 179.9(6)
N1 C1 C2 C73 174.6(6)
C72 C1 C2 C73 -5.5(10)
C1 C2 C3 C4 0.5(7)
C73 C2 C3 C4 -174.1(6)
C1 C2 C3 C75 178.4(6)
C73 C2 C3 C75 3.9(11)
C2 C3 C4 C5 176.0(6)
C75 C3 C4 C5 -2.1(10)
C2 C3 C4 N1 -0.7(7)
C75 C3 C4 N1 -178.8(5)
N1 C4 C5 C6 5.1(11)
C3 C4 C5 C6 -171.0(6)
C4 C5 C6 N2 -6.8(10)
C4 C5 C6 C7 161.6(7)
N2 C6 C7 C8 2.8(7)
C5 C6 C7 C8 -166.7(6)
C6 C7 C8 C9 -1.4(7)
C7 C8 C9 N2 -0.3(8)
C7 C8 C9 C10 174.6(6)
N2 C9 C10 C11 -5.3(10)
C8 C9 C10 C11 -179.6(7)
C9 C10 C11 N3 -3.0(10)
C9 C10 C11 C12 -175.0(6)
C10 C11 C12 C13 171.6(7)
N3 C11 C12 C13 -1.3(7)
C11 C12 C13 C14 -0.6(7)
C12 C13 C14 N3 2.4(7)
C12 C13 C14 C15 -168.0(7)
N3 C14 C15 N4 -0.7(8)
C13 C14 C15 N4 169.4(6)
N3 C14 C15 C16 -173.2(7)
C13 C14 C15 C16 -3.1(13)
N4 C15 C16 C17 -0.1(7)
C14 C15 C16 C17 172.7(7)
N4 C15 C16 C77 -179.4(6)
C14 C15 C16 C77 -6.7(12)
C15 C16 C17 C18 -0.6(7)
C77 C16 C17 C18 178.7(6)
C15 C16 C17 C83 -178.7(6)
C77 C16 C17 C83 0.6(11)
C16 C17 C18 N4 1.1(7)
C83 C17 C18 N4 179.2(6)
C16 C17 C18 C19 -173.2(6)
C83 C17 C18 C19 4.8(11)
N4 C18 C19 N5 159.2(6)
C17 C18 C19 N5 -27.0(10)
N4 C18 C19 C20 -26.1(11)
C17 C18 C19 C20 147.7(7)
N5 C19 C20 C21 -1.1(7)
C18 C19 C20 C21 -176.2(6)
N5 C19 C20 C86 168.7(6)
C18 C19 C20 C86 -6.5(12)
C19 C20 C21 C22 1.4(7)
C86 C20 C21 C22 -169.2(6)
C19 C20 C21 C89 -180.0(6)
C86 C20 C21 C89 9.5(10)
C20 C21 C22 N5 -1.1(7)
C89 C21 C22 N5 -179.9(5)
C20 C21 C22 C23 176.3(7)
C89 C21 C22 C23 -2.5(12)
N5 C22 C23 N6 7.6(9)
C21 C22 C23 N6 -169.6(7)
N5 C22 C23 C24 -176.2(6)
C21 C22 C23 C24 6.6(13)
N6 C23 C24 C25 2.3(8)
C22 C23 C24 C25 -174.1(7)
C23 C24 C25 C26 -2.2(7)
C24 C25 C26 C27 175.3(7)
C24 C25 C26 N6 1.6(8)
N6 C26 C27 C28 -5.9(11)
C25 C26 C27 C28 -178.8(6)
C26 C27 C28 N7 -6.5(10)
C26 C27 C28 C29 173.2(7)
N7 C28 C29 C30 0.9(7)
C27 C28 C29 C30 -178.8(7)
C28 C29 C30 C31 -1.3(8)
C29 C30 C31 N7 1.2(7)
C29 C30 C31 C32 -174.1(7)
N7 C31 C32 C33 172.8(6)
C30 C31 C32 C33 -12.4(12)
C31 C32 C33 N8 0.2(11)
C31 C32 C33 C34 -175.6(6)
C32 C33 C34 C35 178.2(6)
N8 C33 C34 C35 2.0(8)
C32 C33 C34 C95 1.8(11)
N8 C33 C34 C95 -174.4(6)
C33 C34 C35 C36 -1.8(7)
C95 C34 C35 C36 174.6(7)
C33 C34 C35 C97 -173.3(6)
C95 C34 C35 C97 3.1(12)
C34 C35 C36 N8 1.3(8)
C97 C35 C36 N8 172.8(6)
C34 C35 C36 C37 -179.2(6)
C97 C35 C36 C37 -7.7(11)
N8 C36 C37 N9 149.6(6)
C35 C36 C37 N9 -29.9(11)
N8 C36 C37 C38 -28.9(10)
C35 C36 C37 C38 151.6(7)
N9 C37 C38 C39 0.8(8)
C36 C37 C38 C39 179.4(6)
N9 C37 C38 C99 174.1(6)
C36 C37 C38 C99 -7.3(11)
C37 C38 C39 C40 -1.2(8)
C99 C38 C39 C40 -174.6(6)
C37 C38 C39 C101 179.3(7)
C99 C38 C39 C101 5.9(12)
C38 C39 C40 C41 178.5(7)
C101 C39 C40 C41 -2.0(11)
C38 C39 C40 N9 1.4(8)
C101 C39 C40 N9 -179.1(6)
N9 C40 C41 C42 -2.9(12)
C39 C40 C41 C42 -179.6(7)
C40 C41 C42 N10 -9.9(12)
C40 C41 C42 C43 163.4(7)
N10 C42 C43 C44 0.8(8)
C41 C42 C43 C44 -173.6(7)
C42 C43 C44 C45 -0.3(8)
C43 C44 C45 N10 -0.4(8)
C43 C44 C45 C46 179.1(7)
N10 C45 C46 C47 -6.1(12)
C44 C45 C46 C47 174.5(7)
C45 C46 C47 N11 -2.8(12)
C45 C46 C47 C48 -179.5(7)
C46 C47 C48 C49 174.9(7)
N11 C47 C48 C49 -2.2(9)
C47 C48 C49 C50 1.6(8)
C48 C49 C50 N11 -0.6(9)
C48 C49 C50 C51 -175.4(7)
N11 C50 C51 N12 -1.0(9)
C49 C50 C51 N12 173.4(6)
N11 C50 C51 C52 -179.7(7)
C49 C50 C51 C52 -5.3(13)
N12 C51 C52 C53 0.6(7)
C50 C51 C52 C53 179.4(7)
N12 C51 C52 C103 -178.8(6)
C50 C51 C52 C103 0.0(12)
C51 C52 C53 C54 -1.5(7)
C103 C52 C53 C54 177.8(6)
C51 C52 C53 C109 179.1(6)
C103 C52 C53 C109 -1.6(11)
C52 C53 C54 N12 1.9(7)
C109 C53 C54 N12 -178.7(6)
C52 C53 C54 C55 -172.1(6)
C109 C53 C54 C55 7.3(12)
N12 C54 C55 N13 167.5(6)
C53 C54 C55 N13 -19.1(11)
N12 C54 C55 C56 -22.3(11)
C53 C54 C55 C56 151.1(8)
N13 C55 C56 C57 2.4(7)
C54 C55 C56 C57 -168.8(7)
N13 C55 C56 C118 176.8(6)
C54 C55 C56 C118 5.6(12)
C55 C56 C57 C58 -1.2(7)
C118 C56 C57 C58 -175.7(6)
C55 C56 C57 C112 179.9(6)
C118 C56 C57 C112 5.4(11)
C56 C57 C58 N13 -0.3(7)
C112 C57 C58 N13 178.5(6)
C56 C57 C58 C59 178.2(7)
C112 C57 C58 C59 -2.9(12)
N13 C58 C59 N14 -17.0(9)
C57 C58 C59 N14 164.5(7)
N13 C58 C59 C60 159.6(6)
C57 C58 C59 C60 -18.8(12)
N14 C59 C60 C61 1.3(8)
C58 C59 C60 C61 -175.5(6)
C59 C60 C61 C62 -2.4(7)
C60 C61 C62 C63 -173.7(7)
C60 C61 C62 N14 2.9(7)
N14 C62 C63 C64 0.8(11)
C61 C62 C63 C64 176.9(7)
C62 C63 C64 N15 2.5(12)
C62 C63 C64 C65 -174.7(7)
N15 C64 C65 C66 0.5(8)
C63 C64 C65 C66 178.0(7)
C64 C65 C66 C67 -0.5(8)
C65 C66 C67 N15 0.4(7)
C65 C66 C67 C68 179.3(7)
N15 C67 C68 C69 179.3(6)
C66 C67 C68 C69 0.4(12)
C67 C68 C69 N16 2.2(11)
C67 C68 C69 C70 -177.0(6)
C68 C69 C70 C71 178.8(7)
N16 C69 C70 C71 -0.4(8)
C68 C69 C70 C121 0.0(11)
N16 C69 C70 C121 -179.3(6)
C69 C70 C71 C72 1.3(7)
C121 C70 C71 C72 -179.9(6)
C69 C70 C71 C123 -172.4(6)
C121 C70 C71 C123 6.4(12)
N1 C1 C72 N16 139.9(6)
C2 C1 C72 N16 -40.1(10)
N1 C1 C72 C71 -37.4(10)
C2 C1 C72 C71 142.6(7)
C70 C71 C72 N16 -1.9(8)
C123 C71 C72 N16 171.9(6)
C70 C71 C72 C1 175.6(7)
C123 C71 C72 C1 -10.6(11)
C3 C2 C73 C74A -80.5(14)
C1 C2 C73 C74A 106.0(13)
C3 C2 C73 C74 100.2(9)
C1 C2 C73 C74 -73.3(9)
C2 C3 C75 C76 101.2(9)
C4 C3 C75 C76 -81.1(8)
C15 C16 C77 C82 94.5(9)
C17 C16 C77 C82 -84.7(10)
C15 C16 C77 C78 -83.7(9)
C17 C16 C77 C78 97.1(8)
C82 C77 C78 C79 2.5(11)
C16 C77 C78 C79 -179.2(6)
C77 C78 C79 C80 -3.0(12)
C78 C79 C80 C81 1.4(13)
C79 C80 C81 C82 0.5(13)
C78 C77 C82 C81 -0.7(12)
C16 C77 C82 C81 -178.9(7)
C80 C81 C82 C77 -0.9(13)
C16 C17 C83 O1 -149.8(6)
C18 C17 C83 O1 32.5(10)
C16 C17 C83 O2 31.6(9)
C18 C17 C83 O2 -146.1(6)
C19 C20 C86 O3 21.0(11)
C21 C20 C86 O3 -170.8(6)
C19 C20 C86 O4 -155.8(6)
C21 C20 C86 O4 12.5(8)
C22 C21 C89 C90 73.5(9)
C20 C21 C89 C90 -105.0(8)
C22 C21 C89 C94 -106.5(8)
C20 C21 C89 C94 75.0(9)
C94 C89 C90 C91 -0.4(9)
C21 C89 C90 C91 179.6(6)
C89 C90 C91 C92 0.6(10)
C90 C91 C92 C93 0.2(10)
C91 C92 C93 C94 -1.2(11)
C90 C89 C94 C93 -0.6(10)
C21 C89 C94 C93 179.4(6)
C92 C93 C94 C89 1.4(11)
C35 C34 C95 C96 79.4(10)
C33 C34 C95 C96 -104.9(8)
C34 C35 C97 C98 81.7(9)
C36 C35 C97 C98 -88.0(8)
C39 C38 C99 C100 106.1(8)
C37 C38 C99 C100 -66.0(9)
C38 C39 C101 C102 -108.6(8)
C40 C39 C101 C102 72.0(9)
C51 C52 C103 C108 79.6(9)
C53 C52 C103 C108 -99.7(8)
C51 C52 C103 C104 -100.6(8)
C53 C52 C103 C104 80.1(9)
C108 C103 C104 C105 -2.2(11)
C52 C103 C104 C105 178.0(7)
C103 C104 C105 C106 2.5(13)
C104 C105 C106 C107 -1.5(13)
C105 C106 C107 C108 0.1(12)
C104 C103 C108 C107 0.8(11)
C52 C103 C108 C107 -179.3(6)
C106 C107 C108 C103 0.2(11)
C54 C53 C109 O5 27.3(11)
C52 C53 C109 O5 -153.4(6)
C54 C53 C109 O6 -153.9(7)
C52 C53 C109 O6 25.3(9)
C58 C57 C112 C113 81.3(8)
C56 C57 C112 C113 -100.1(8)
C58 C57 C112 C117 -103.8(8)
C56 C57 C112 C117 74.8(8)
C117 C112 C113 C114 -2.8(8)
C57 C112 C113 C114 172.2(5)
C112 C113 C114 C115 2.0(9)
C113 C114 C115 C116 0.1(9)
C114 C115 C116 C117 -1.4(9)
C115 C116 C117 C112 0.5(9)
C113 C112 C117 C116 1.6(9)
C57 C112 C117 C116 -173.3(5)
C57 C56 C118 O7 178.5(6)
C55 C56 C118 O7 5.1(11)
C57 C56 C118 O8 -1.0(9)
C55 C56 C118 O8 -174.4(6)
C71 C70 C121 C122 -101.3(9)
C69 C70 C121 C122 77.3(8)
C70 C71 C123 C124 88.7(9)
C72 C71 C123 C124 -83.8(8)
C2 C1 N1 C4 -0.4(7)
C72 C1 N1 C4 179.6(6)
C2 C1 N1 Zn1 157.4(4)
C72 C1 N1 Zn1 -22.6(9)
C5 C4 N1 C1 -176.1(6)
C3 C4 N1 C1 0.6(7)
C5 C4 N1 Zn1 23.2(8)
C3 C4 N1 Zn1 -160.1(4)
C10 C9 N2 C6 -173.1(6)
C8 C9 N2 C6 2.1(7)
C10 C9 N2 Zn1 15.2(9)
C8 C9 N2 Zn1 -169.6(4)
C5 C6 N2 C9 167.1(6)
C7 C6 N2 C9 -3.0(7)
C5 C6 N2 Zn1 -20.4(8)
C7 C6 N2 Zn1 169.5(4)
C15 C14 N3 C11 169.2(5)
C13 C14 N3 C11 -3.2(7)
C15 C14 N3 Zn1 -4.6(8)
C13 C14 N3 Zn1 -177.1(4)
C10 C11 N3 C14 -171.0(6)
C12 C11 N3 C14 2.8(7)
C10 C11 N3 Zn1 1.6(9)
C12 C11 N3 Zn1 175.3(4)
C17 C18 N4 C15 -1.2(7)
C19 C18 N4 C15 173.8(6)
C17 C18 N4 Zn1 -179.5(4)
C19 C18 N4 Zn1 -4.5(10)
C16 C15 N4 C18 0.8(7)
C14 C15 N4 C18 -173.4(6)
C16 C15 N4 Zn1 179.6(4)
C14 C15 N4 Zn1 5.4(7)
C20 C19 N5 C22 0.4(7)
C18 C19 N5 C22 176.3(5)
C21 C22 N5 C19 0.5(7)
C23 C22 N5 C19 -177.3(6)
C22 C23 N6 C26 175.5(6)
C24 C23 N6 C26 -1.2(7)
C27 C26 N6 C23 -174.3(6)
C25 C26 N6 C23 -0.2(7)
C29 C28 N7 C31 -0.2(7)
C27 C28 N7 C31 179.5(6)
C30 C31 N7 C28 -0.6(7)
C32 C31 N7 C28 175.5(6)
C35 C36 N8 C33 0.0(7)
C37 C36 N8 C33 -179.6(6)
C32 C33 N8 C36 -177.5(6)
C34 C33 N8 C36 -1.2(7)
C38 C37 N9 C40 0.2(8)
C36 C37 N9 C40 -178.5(6)
C41 C40 N9 C37 -178.1(7)
C39 C40 N9 C37 -0.9(7)
C43 C42 N10 C45 -1.0(8)
C41 C42 N10 C45 173.4(7)
C44 C45 N10 C42 0.9(8)
C46 C45 N10 C42 -178.6(7)
C49 C50 N11 C47 -0.7(8)
C51 C50 N11 C47 174.4(6)
C46 C47 N11 C50 -175.5(7)
C48 C47 N11 C50 1.8(8)
C53 C54 N12 C51 -1.6(7)
C55 C54 N12 C51 173.3(5)
C52 C51 N12 C54 0.6(7)
C50 C51 N12 C54 -178.4(6)
C56 C55 N13 C58 -2.7(7)
C54 C55 N13 C58 169.9(6)
C57 C58 N13 C55 2.0(7)
C59 C58 N13 C55 -176.9(5)
C58 C59 N14 C62 177.5(6)
C60 C59 N14 C62 0.4(7)
C63 C62 N14 C59 174.8(6)
C61 C62 N14 C59 -1.9(7)
C65 C64 N15 C67 -0.2(8)
C63 C64 N15 C67 -178.0(6)
C66 C67 N15 C64 -0.1(7)
C68 C67 N15 C64 -179.2(6)
C1 C72 N16 C69 -176.0(6)
C71 C72 N16 C69 1.6(7)
C68 C69 N16 C72 179.9(6)
C70 C69 N16 C72 -0.8(7)
O1 C83 O2 C84 0.7(8)
C17 C83 O2 C84 179.4(5)
C85 C84 O2 C83 161.5(6)
O4 C86 O3 Zn1 -148.5(4)
C20 C86 O3 Zn1 35.1(9)
O3 C86 O4 C87 7.0(8)
C20 C86 O4 C87 -176.0(5)
C88 C87 O4 C86 165.6(5)
O5 C109 O6 C110 2.3(10)
C53 C109 O6 C110 -176.5(6)
C111 C110 O6 C109 160.1(8)
O7 C118 O8 C119 0.3(9)
C56 C118 O8 C119 179.8(5)
C120 C119 O8 C118 160.2(6)

loop_
_platon_squeeze_void_nr
_platon_squeeze_void_average_x
_platon_squeeze_void_average_y
_platon_squeeze_void_average_z
_platon_squeeze_void_volume
_platon_squeeze_void_count_electrons
_platon_squeeze_void_content
1 0.023 0.182 0.318 1319 339 ' '
2 0.042 0.071 0.170 12 0 ' '
3 0.107 0.415 0.493 23 2 ' '
4 0.890 0.587 0.507 22 2 ' '
5 0.958 0.929 0.830 12 0 ' '
